data_2310617
loop_
_publ_author_name
'Kay, H.F.'
'Miles, J.L.'

_publ_section_title
;
 The structure of cadmium titanate and sodium tantalate
;
_journal_name_full 'Acta Crystallographica (1,1948-23,1967)'
_journal_page_first 213
_journal_page_last 218
_journal_volume 10
_journal_year 1957
_chemical_formula_sum 'Na O3 Ta'
_chemical_name_systematic 'Na (Ta O3)'
_space_group_IT_number 33
_symmetry_space_group_name_Hall 'P -2n -2ac'
_symmetry_space_group_name_H-M 'P c 21 n'
_cell_angle_alpha 90
_cell_angle_beta 90
_cell_angle_gamma 90
_cell_formula_units_Z 4
_cell_length_a 5.4941
_cell_length_b 7.7508
_cell_length_c 5.513
_cell_volume 234.764
_citation_journal_id_ASTM ACCRA9
_cod_data_source_file Kay_ACCRA9_1957_230.cif
_cod_data_source_block Na1O3Ta1
_cod_original_cell_volume 234.7638
_cod_original_sg_symbol_Hall 'P 2c -2n (y,z,x)'
_cod_original_formula_sum 'Na1 O3 Ta1'
_cod_database_code 2310617

loop_
_symmetry_equiv_pos_as_xyz
x,y,z
-x,y+1/2,-z
x+1/2,y+1/2,-z+1/2
-x+1/2,y,z+1/2

loop_
_atom_site_label
_atom_site_type_symbol
_atom_site_fract_x
_atom_site_fract_y
_atom_site_fract_z
_atom_site_occupancy
_atom_site_U_iso_or_equiv
O2 O-2 0.29 -0.03 0.29 1 0.0
O3 O-2 0.29 0.56 0.29 1 0.0
O1 O-2 -0.02 0.76 0.52 1 0.0
Ta1 Ta+5 0.5 0 0 1 0.0
Na1 Na+1 0 0.78 0.02 1 0.0
